data_7027340
loop_
_publ_author_name
'Masters, Vanessa M.'
'Bernhardt, Paul V.'
'Gahan, Lawrence R.'
'Moubaraki, Boujemaa'
'Murray, Keith S.'
'Berry, Kevin J.'

_publ_section_title
;
 Nickel complexes with tris(2-aminoethyl)amine (tren):
 [Ni3(tren)4(H2O)2][Cr(ox)3]2&#x00B7;6H2O (ox&#x2005;=&#x2005;oxalate),
 {[Ni2(tren)3][ClO4]4&#x00B7;H2O}n, and
 [Ni2(tren)2(aepd)][ClO4]4&#x00B7;2H2O
 (aepd&#x2005;=&#x2005;N-(2-aminoethyl)pyrrolidine-3,4-diamine).
 Synthesis, structure and magnetism&#x200A;&#x2020;
;
_journal_issue 14
_journal_name_full 'Journal of the Chemical Society, Dalton Transactions'
_journal_page_first 2323
_journal_paper_doi 10.1039/a901659g
_journal_year 1999
_chemical_formula_sum 'C18 H56 Cl4 N12 Ni2 O17'
_chemical_formula_weight 971.97
_chemical_name_systematic
; 
 ? 
;
_space_group_IT_number 11
_symmetry_cell_setting monoclinic
_symmetry_space_group_name_Hall '-P 2yb'
_symmetry_space_group_name_H-M 'P 1 21/m 1'
_atom_sites_solution_hydrogens geom
_atom_sites_solution_primary direct
_atom_sites_solution_secondary difmap
_audit_creation_method SHELXL
_cell_angle_alpha 90.00
_cell_angle_beta 108.060(10)
_cell_angle_gamma 90.00
_cell_formula_units_Z 2
_cell_length_a 8.784(3)
_cell_length_b 23.414(2)
_cell_length_c 10.310(3)
_cell_measurement_reflns_used 25
_cell_measurement_temperature 293(2)
_cell_measurement_theta_max 12
_cell_measurement_theta_min 10
_cell_volume 2016.0(9)
_computing_cell_refinement CAD4
_computing_data_collection CAD4
_computing_data_reduction XTAL3.2
_computing_molecular_graphics PLATON
_computing_structure_refinement 'SHELXL-93 (Sheldrick, 1993)'
_computing_structure_solution 'SHELXS-86 (Sheldrick, 1990)'
_diffrn_ambient_temperature 293(2)
_diffrn_measurement_device 'Enraf Nonius CAD4'
_diffrn_measurement_method 'omega scans'
_diffrn_radiation_monochromator graphite
_diffrn_radiation_source 'fine-focus sealed tube'
_diffrn_radiation_type MoK\a
_diffrn_radiation_wavelength 0.71073
_diffrn_reflns_av_R_equivalents 0.0505
_diffrn_reflns_av_sigmaI/netI 0.1439
_diffrn_reflns_limit_h_max 10
_diffrn_reflns_limit_h_min 0
_diffrn_reflns_limit_k_max 27
_diffrn_reflns_limit_k_min 0
_diffrn_reflns_limit_l_max 11
_diffrn_reflns_limit_l_min -12
_diffrn_reflns_number 3893
_diffrn_reflns_theta_max 24.98
_diffrn_reflns_theta_min 1.74
_diffrn_standards_interval_count 125
_diffrn_standards_number 3
_exptl_absorpt_coefficient_mu 1.278
_exptl_absorpt_correction_T_max 1.00
_exptl_absorpt_correction_T_min 0.89
_exptl_absorpt_correction_type empirical
_exptl_crystal_colour purple
_exptl_crystal_density_diffrn 1.601
_exptl_crystal_description prism
_exptl_crystal_F_000 1016
_exptl_crystal_size_max 0.4
_exptl_crystal_size_mid 0.13
_exptl_crystal_size_min 0.13
_refine_diff_density_max 1.682
_refine_diff_density_min -0.592
_refine_diff_density_rms 0.177
_refine_ls_extinction_method none
_refine_ls_goodness_of_fit_all 1.048
_refine_ls_goodness_of_fit_obs 1.197
_refine_ls_matrix_type full
_refine_ls_number_parameters 311
_refine_ls_number_reflns 3647
_refine_ls_number_restraints 0
_refine_ls_restrained_S_all 1.048
_refine_ls_restrained_S_obs 1.197
_refine_ls_R_factor_all 0.1989
_refine_ls_R_factor_obs 0.0900
_refine_ls_shift/esd_max -0.002
_refine_ls_shift/esd_mean 0.000
_refine_ls_structure_factor_coef Fsqd
_refine_ls_weighting_details 'w=1/[\s^2^(Fo^2^)+(0.1770P)^2^+4.4414P] where P=(Fo^2^+2Fc^2^)/3'
_refine_ls_weighting_scheme calc
_refine_ls_wR_factor_all 0.3188
_refine_ls_wR_factor_obs 0.2421
_reflns_number_observed 1705
_reflns_number_total 3647
_reflns_observed_criterion >2sigma(I)
_cod_data_source_file 901659gsup1.cif
_cod_data_source_block 1162lg27
_cod_depositor_comments
;
The following automatic conversions were performed:

'_refine_ls_weighting_scheme' value 'calc
w=1/[\s^2^(Fo^2^)+(0.1770P)^2^+4.4414P] where P=(Fo^2^+2Fc^2^)/3' was
changed to 'calc'. New tag '_refine_ls_weighting_details' was
created. The value of the new tag was set to
'w=1/[\s^2^(Fo^2^)+(0.1770P)^2^+4.4414P] where P=(Fo^2^+2Fc^2^)/3'.

Automatic conversion script
Id: cif_fix_values 3143 2015-03-26 13:38:13Z robertas 
;
_cod_original_sg_symbol_H-M P2(1)/m
_cod_database_code 7027340

loop_
_symmetry_equiv_pos_as_xyz
'x, y, z'
'-x, y+1/2, -z'
'-x, -y, -z'
'x, -y-1/2, z'

loop_
_atom_site_aniso_label
_atom_site_aniso_U_11
_atom_site_aniso_U_22
_atom_site_aniso_U_33
_atom_site_aniso_U_23
_atom_site_aniso_U_13
_atom_site_aniso_U_12
Ni1 0.0343(11) 0.0244(10) 0.0297(11) 0.000 0.0061(8) 0.000
N11 0.039(12) 0.045(13) 0.029(11) 0.016(10) 0.003(9) 0.026(11)
N12 0.055(12) 0.035(10) 0.087(17) -0.005(11) 0.041(12) 0.001(9)
N13 0.049(9) 0.076(12) 0.049(9) 0.000 0.016(8) 0.000
N14 0.021(12) 0.036(17) 0.056(19) -0.014(12) -0.007(11) -0.007(11)
C11 0.119(35) 0.039(22) 0.047(24) 0.012(15) 0.008(20) -0.015(22)
C12 0.083(20) 0.046(16) 0.053(16) 0.009(13) 0.029(15) -0.004(15)
C13 0.034(13) 0.043(14) 0.062(16) 0.011(12) -0.015(12) 0.011(11)
C14 0.039(13) 0.247(44) 0.098(22) 0.000 0.025(14) 0.000
C15 0.083(15) 0.092(18) 0.024(9) 0.000 -0.013(10) 0.000
C16 0.123(28) 0.029(14) 0.077(23) -0.005(14) -0.013(22) 0.015(17)
Ni2 0.0301(10) 0.0223(10) 0.0300(10) -0.0019(8) 0.0067(8) -0.0023(8)
N21A 0.038(10) 0.032(10) 0.035(10) 0.001(8) 0.014(8) -0.001(8)
N22A 0.036(13) 0.034(13) 0.056(15) 0.003(10) -0.017(13) 0.003(12)
N23A 0.032(10) 0.027(10) 0.056(12) -0.011(9) 0.021(9) 0.002(8)
N24A 0.044(11) 0.050(13) 0.018(9) -0.009(9) 0.004(8) -0.009(9)
N21B 0.027(9) 0.025(9) 0.045(11) -0.011(8) 0.000(8) -0.013(7)
N22B 0.054(13) 0.022(10) 0.066(14) -0.018(9) 0.028(11) -0.011(9)
N23B 0.050(15) 0.043(14) 0.022(10) -0.005(9) 0.004(12) -0.015(13)
N24B 0.048(13) 0.037(12) 0.063(15) 0.003(11) 0.005(11) 0.000(11)
Cl1A 0.045(3) 0.053(4) 0.059(4) -0.004(3) 0.021(3) -0.002(3)
Cl1B 0.062(3) 0.073(3) 0.047(3) 0.000 0.006(2) 0.000
Cl2A 0.068(4) 0.059(4) 0.056(4) 0.003(3) 0.015(3) 0.024(4)
Cl2B 0.083(5) 0.053(4) 0.051(4) 0.001(3) 0.029(4) -0.009(4)

loop_
_atom_site_label
_atom_site_type_symbol
_atom_site_fract_x
_atom_site_fract_y
_atom_site_fract_z
_atom_site_U_iso_or_equiv
_atom_site_thermal_displace_type
_atom_site_occupancy
_atom_site_calc_flag
_atom_site_refinement_flags
_atom_site_disorder_group
Ni1 Ni 0.1975(2) 0.2500 0.0356(2) 0.0303(6) Uani 1 d S .
N11 N 0.0540(26) 0.2948(10) -0.1321(20) 0.040(5) Uani 0.50 d P .
N12 N 0.3899(24) 0.2769(8) -0.0409(23) 0.055(6) Uani 0.50 d P .
H12A H 0.4704(24) 0.2929(8) 0.0257(23) 0.065 Uiso 0.50 d PR .
H12B H 0.4286(24) 0.2500(8) -0.0737(23) 0.065 Uiso 1 d SR .
N13 N -0.0190(17) 0.2500 0.0830(15) 0.058(4) Uani 1 d S .
H13A H -0.0252(17) 0.2187 0.1317(15) 0.069 Uiso 0.50 d PR .
H13B H -0.0252(17) 0.2813 0.1317(15) 0.069 Uiso 0.50 d PR .
N14 N 0.1442(30) 0.1775(12) -0.1101(29) 0.042(7) Uani 0.50 d P .
H14A H 0.2249(30) 0.1520(12) -0.0911(29) 0.050 Uiso 0.50 d PR .
H14B H 0.0552(30) 0.1596(12) -0.1057(29) 0.050 Uiso 0.50 d PR .
C11 C 0.1594(59) 0.3419(17) -0.1511(42) 0.072(14) Uani 0.50 d P .
H11A H 0.1069(59) 0.3654(17) -0.2297(42) 0.087 Uiso 0.50 d PR .
H11B H 0.1799(59) 0.3653(17) -0.0698(42) 0.087 Uiso 0.50 d PR .
C12 C 0.3232(37) 0.3189(12) -0.1513(27) 0.059(7) Uani 0.50 d P .
H12C H 0.3982(37) 0.3500(12) -0.1439(27) 0.071 Uiso 0.50 d PR .
H12D H 0.3050(37) 0.3007(12) -0.2394(27) 0.071 Uiso 0.50 d PR .
C13 C -0.0865(26) 0.3150(11) -0.0991(28) 0.053(7) Uani 0.50 d P .
H13C H -0.1694(26) 0.3267(11) -0.1812(28) 0.064 Uiso 0.50 d PR .
H13D H -0.0672(26) 0.3454(11) -0.0322(28) 0.064 Uiso 0.50 d PR .
C14 C -0.1507(28) 0.2500 -0.0264(29) 0.127(14) Uani 1 d S .
H14C H -0.2571(28) 0.2500 -0.0169(29) 0.153 Uiso 1 d SR .
H14D H -0.1425(28) 0.2173 -0.0815(29) 0.153 Uiso 0.50 d PR .
C15 C 0.0101(27) 0.2500 -0.2534(19) 0.073(7) Uani 1 d S .
H15A H -0.0929(27) 0.2346 -0.2548(19) 0.088 Uiso 0.50 d PR .
H15B H -0.0042(27) 0.2700 -0.3387(19) 0.088 Uiso 0.50 d PR .
C16 C 0.1034(46) 0.2043(12) -0.2436(35) 0.086(12) Uani 0.50 d P .
H16A H 0.0593(46) 0.1759(12) -0.3135(35) 0.103 Uiso 0.50 d PR .
H16B H 0.2033(46) 0.2183(12) -0.2533(35) 0.103 Uiso 0.50 d PR .
Ni2 Ni 0.5000 0.5000 0.5000 0.0281(5) Uani 1 d S .
N21A N 0.3121(21) 0.4468(8) 0.3726(18) 0.035(4) Uani 0.50 d P 1
N22A N 0.3453(29) 0.3076(11) 0.1883(27) 0.049(7) Uani 0.50 d P 1
H22A H 0.3910(29) 0.2870(11) 0.2640(27) 0.059 Uiso 0.50 d PR 1
H22B H 0.4248(29) 0.3208(11) 0.1586(27) 0.059 Uiso 0.50 d PR 1
N23A N 0.3504(20) 0.5659(8) 0.3867(20) 0.037(4) Uani 0.50 d P 1
H23A H 0.3274(20) 0.5908(8) 0.4446(20) 0.044 Uiso 0.50 d PR 1
H23B H 0.4024(20) 0.5849(8) 0.3373(20) 0.044 Uiso 0.50 d PR 1
N24A N 0.3633(22) 0.4923(9) 0.6333(18) 0.039(4) Uani 0.50 d P 1
H24A H 0.4275(22) 0.4924(9) 0.7204(18) 0.046 Uiso 0.50 d PR 1
H24B H 0.2937(22) 0.5215(9) 0.6217(18) 0.046 Uiso 0.50 d PR 1
C21A C 0.3720(31) 0.3953(11) 0.3326(25) 0.025(6) Uiso 0.50 d P 1
H21A H 0.4149(31) 0.3721(11) 0.4138(25) 0.030 Uiso 0.50 d PR 1
H21B H 0.4606(31) 0.4054(11) 0.2996(25) 0.030 Uiso 0.50 d PR 1
C22A C 0.2664(29) 0.3561(12) 0.2269(26) 0.048(6) Uiso 0.50 d P 1
H22C H 0.2176(29) 0.3794(12) 0.1470(26) 0.057 Uiso 0.50 d PR 1
H22D H 0.1820(29) 0.3428(12) 0.2618(26) 0.057 Uiso 0.50 d PR 1
C23A C 0.2342(28) 0.4802(10) 0.2558(24) 0.043(6) Uiso 0.50 d P 1
H23C H 0.1320(28) 0.4630(10) 0.2068(24) 0.052 Uiso 0.50 d PR 1
H23D H 0.2988(28) 0.4816(10) 0.1947(24) 0.052 Uiso 0.50 d PR 1
C24A C 0.2023(31) 0.5416(11) 0.2963(28) 0.045(6) Uiso 0.50 d P 1
H24C H 0.1626(31) 0.5653(11) 0.2157(28) 0.054 Uiso 0.50 d PR 1
H24D H 0.1217(31) 0.5408(11) 0.3427(28) 0.054 Uiso 0.50 d PR 1
C25A C 0.1930(33) 0.4319(12) 0.4452(27) 0.059(7) Uiso 0.50 d P 1
H25A H 0.1564(33) 0.3929(12) 0.4242(27) 0.071 Uiso 0.50 d PR 1
H25B H 0.1005(33) 0.4569(12) 0.4163(27) 0.071 Uiso 0.50 d PR 1
C26A C 0.2765(34) 0.4381(12) 0.6060(27) 0.056(7) Uiso 0.50 d P 1
H26A H 0.1959(34) 0.4359(12) 0.6523(27) 0.067 Uiso 0.50 d PR 1
H26B H 0.3512(34) 0.4068(12) 0.6385(27) 0.067 Uiso 0.50 d PR 1
N21B N 0.4596(19) 0.5658(7) 0.6293(18) 0.035(4) Uani 0.50 d P 2
N22B N 0.4126(25) 0.4446(8) 0.6255(21) 0.045(5) Uani 0.50 d P 2
H22E H 0.3315(25) 0.4232(8) 0.5734(21) 0.054 Uiso 0.50 d PR 2
H22F H 0.4907(25) 0.4212(8) 0.6744(21) 0.054 Uiso 0.50 d PR 2
N23B N 0.7434(30) 0.6838(11) 0.8206(22) 0.040(5) Uani 0.50 d P 2
H23E H 0.7500(30) 0.6996(11) 0.7429(22) 0.048 Uiso 0.50 d PR 2
H23F H 0.8237(30) 0.6583(11) 0.8470(22) 0.048 Uiso 0.50 d PR 2
N24B N 0.2656(25) 0.5248(9) 0.3772(24) 0.052(5) Uani 0.50 d P 2
H24E H 0.2566(25) 0.5247(9) 0.2878(24) 0.063 Uiso 0.50 d PR 2
H24F H 0.1924(25) 0.5008(9) 0.3915(24) 0.063 Uiso 0.50 d PR 2
C21B C 0.4502(33) 0.5356(12) 0.7503(29) 0.058(7) Uiso 0.50 d P 2
H21C H 0.4042(33) 0.5606(12) 0.8033(29) 0.069 Uiso 0.50 d PR 2
H21D H 0.5575(33) 0.5257(12) 0.8068(29) 0.069 Uiso 0.50 d PR 2
C22B C 0.3520(33) 0.4811(13) 0.7132(32) 0.057(7) Uiso 0.50 d P 2
H22G H 0.2408(33) 0.4911(13) 0.6691(32) 0.069 Uiso 0.50 d PR 2
H22H H 0.3587(33) 0.4608(13) 0.7967(32) 0.069 Uiso 0.50 d PR 2
C23B C 0.5829(33) 0.6061(12) 0.6659(28) 0.031(7) Uiso 0.50 d P 2
H23G H 0.5820(33) 0.6263(12) 0.5834(28) 0.037 Uiso 0.50 d PR 2
H23H H 0.6819(33) 0.5845(12) 0.6955(28) 0.037 Uiso 0.50 d PR 2
C24B C 0.5940(26) 0.6494(10) 0.7767(23) 0.039(5) Uiso 0.50 d P 2
H24G H 0.5038(26) 0.6751(10) 0.7433(23) 0.047 Uiso 0.50 d PR 2
H24H H 0.5836(26) 0.6305(10) 0.8573(23) 0.047 Uiso 0.50 d PR 2
C25B C 0.3071(34) 0.5934(13) 0.5678(28) 0.062(7) Uiso 0.50 d P 2
H25C H 0.2304(34) 0.5812(13) 0.6125(28) 0.074 Uiso 0.50 d PR 2
H25D H 0.3201(34) 0.6344(13) 0.5792(28) 0.074 Uiso 0.50 d PR 2
C26B C 0.2375(38) 0.5803(13) 0.4187(31) 0.068(8) Uiso 0.50 d P 2
H26C H 0.2869(38) 0.6066(13) 0.3710(31) 0.081 Uiso 0.50 d PR 2
H26D H 0.1237(38) 0.5887(13) 0.3891(31) 0.081 Uiso 0.50 d PR 2
Cl1A Cl -0.0238(7) 0.3831(3) 0.4094(7) 0.052(2) Uani 0.50 d P .
O11A O -0.1625(28) 0.3731(11) 0.4378(24) 0.090(7) Uiso 0.50 d P 1
O12A O -0.0395(32) 0.3573(12) 0.2826(28) 0.109(8) Uiso 0.50 d P 1
O13A O 0.1033(37) 0.3597(14) 0.4988(32) 0.123(9) Uiso 0.50 d P 1
O14A O -0.0019(32) 0.4425(12) 0.4036(28) 0.106(8) Uiso 0.50 d P 1
Cl1B Cl 0.4998(6) 0.7500 0.4165(5) 0.0631(14) Uani 1 d S .
O11B O 0.3916(46) 0.7143(16) 0.4638(39) 0.165(14) Uiso 0.50 d P 2
O12B O 0.5267(40) 0.7119(14) 0.3065(34) 0.137(11) Uiso 0.50 d P 2
O13B O 0.6413(24) 0.7500 0.5256(21) 0.112(6) Uiso 1 d S 2
O14B O 0.4455(28) 0.7027(10) 0.3551(25) 0.080(6) Uiso 0.50 d P 2
Cl2A Cl -0.2241(9) 0.4099(3) 0.0004(7) 0.062(2) Uani 0.50 d P 1
O21 O -0.3734(24) 0.4223(9) -0.1037(21) 0.169(7) Uiso 1 d . .
O22A O -0.2651(51) 0.3663(19) 0.0869(45) 0.182(16) Uiso 0.50 d P 1
O23A O -0.1888(47) 0.4690(19) 0.0673(40) 0.167(14) Uiso 0.50 d P 1
O24A O -0.1044(54) 0.3951(21) -0.0540(46) 0.194(17) Uiso 0.50 d P 1
Cl2B Cl -0.4541(9) 0.4063(3) -0.0059(7) 0.060(2) Uani 0.50 d P 2
O22B O -0.4514(36) 0.3447(15) 0.0190(31) 0.125(10) Uiso 0.50 d P 2
O23B O -0.6153(49) 0.4280(17) -0.0473(39) 0.164(14) Uiso 0.50 d P 2
O24B O -0.3888(46) 0.4336(18) 0.1147(42) 0.165(14) Uiso 0.50 d P 2
O1 O -0.2938(29) 0.2500 0.2923(27) 0.157(9) Uiso 1 d S .
H1 H -0.2287(29) 0.2500 0.3952(27) 0.235 Uiso 1 d SR .
H2 H -0.2981(29) 0.2500 0.2350(27) 0.235 Uiso 1 d SR .

loop_
_atom_type_symbol
_atom_type_description
_atom_type_scat_dispersion_real
_atom_type_scat_dispersion_imag
_atom_type_scat_source
C C 0.0033 0.0016 'International Tables Vol C Tables 4.2.6.8 and 6.1.1.4'
H H 0.0000 0.0000 'International Tables Vol C Tables 4.2.6.8 and 6.1.1.4'
Cl Cl 0.1484 0.1585 'International Tables Vol C Tables 4.2.6.8 and 6.1.1.4'
N N 0.0061 0.0033 'International Tables Vol C Tables 4.2.6.8 and 6.1.1.4'
O O 0.0106 0.0060 'International Tables Vol C Tables 4.2.6.8 and 6.1.1.4'
Ni Ni 0.3393 1.1124 'International Tables Vol C Tables 4.2.6.8 and 6.1.1.4'

loop_
_geom_angle_atom_site_label_1
_geom_angle_atom_site_label_2
_geom_angle_atom_site_label_3
_geom_angle
_geom_angle_site_symmetry_1
_geom_angle_site_symmetry_3
N11 Ni1 N11 60.5(14) 4_565 .
N11 Ni1 N23B 156.1(10) 4_565 3_666
N11 Ni1 N23B 99.7(10) . 3_666
N11 Ni1 N23B 99.7(10) 4_565 2_646
N11 Ni1 N23B 156.1(10) . 2_646
N23B Ni1 N23B 95.4(13) 3_666 2_646
N11 Ni1 N13 80.5(7) 4_565 .
N11 Ni1 N13 80.5(7) . .
N23B Ni1 N13 83.1(7) 3_666 .
N23B Ni1 N13 83.1(7) 2_646 .
N11 Ni1 N12 100.6(8) 4_565 .
N11 Ni1 N12 83.7(9) . .
N23B Ni1 N12 89.6(9) 3_666 .
N23B Ni1 N12 115.0(9) 2_646 .
N13 Ni1 N12 161.2(5) . .
N11 Ni1 N12 83.7(9) 4_565 4_565
N11 Ni1 N12 100.6(8) . 4_565
N23B Ni1 N12 115.0(9) 3_666 4_565
N23B Ni1 N12 89.6(9) 2_646 4_565
N13 Ni1 N12 161.2(5) . 4_565
N12 Ni1 N12 33.8(10) . 4_565
N11 Ni1 N22A 171.0(9) 4_565 .
N11 Ni1 N22A 111.2(9) . .
N13 Ni1 N22A 102.2(8) . .
N12 Ni1 N22A 74.0(10) . .
N12 Ni1 N22A 94.9(9) 4_565 .
N11 Ni1 N22A 111.2(9) 4_565 4_565
N11 Ni1 N22A 171.0(9) . 4_565
N13 Ni1 N22A 102.2(8) . 4_565
N12 Ni1 N22A 94.9(9) . 4_565
N12 Ni1 N22A 74.0(10) 4_565 4_565
N22A Ni1 N22A 76.8(12) . 4_565
N11 Ni1 N14 82.9(11) 4_565 4_565
N11 Ni1 N14 26.5(8) . 4_565
N23B Ni1 N14 82.4(10) 3_666 4_565
N23B Ni1 N14 177.3(11) 2_646 4_565
N13 Ni1 N14 98.1(8) . 4_565
N12 Ni1 N14 63.6(9) . 4_565
N12 Ni1 N14 90.1(9) 4_565 4_565
N22A Ni1 N14 88.2(10) . 4_565
N22A Ni1 N14 156.8(10) 4_565 4_565
N11 Ni1 N14 26.5(8) 4_565 .
N11 Ni1 N14 82.9(11) . .
N23B Ni1 N14 177.3(11) 3_666 .
N23B Ni1 N14 82.4(10) 2_646 .
N13 Ni1 N14 98.1(8) . .
N12 Ni1 N14 90.1(9) . .
N12 Ni1 N14 63.6(9) 4_565 .
N22A Ni1 N14 156.8(10) . .
N22A Ni1 N14 88.2(10) 4_565 .
N14 Ni1 N14 99.9(16) 4_565 .
N14 N11 C16 74.9(25) 4_565 4_565
N14 N11 C13 114.0(26) 4_565 .
C16 N11 C13 135.6(22) 4_565 .
N14 N11 C11 20.6(25) 4_565 .
C16 N11 C11 60.0(24) 4_565 .
C13 N11 C11 113.4(27) . .
N14 N11 C15 126.4(27) 4_565 .
C16 N11 C15 53.3(16) 4_565 .
C13 N11 C15 112.5(20) . .
C11 N11 C15 113.3(24) . .
N14 N11 Ni1 84.5(20) 4_565 .
C16 N11 Ni1 116.3(19) 4_565 .
C13 N11 Ni1 107.9(14) . .
C11 N11 Ni1 103.9(19) . .
C15 N11 Ni1 105.0(11) . .
N12 N12 C12 131.6(14) 4_565 .
N12 N12 Ni1 73.1(5) 4_565 .
C12 N12 Ni1 107.8(15) . .
C14 N13 Ni1 114.2(15) . .
C11 N14 N11 127.3(67) 4_565 4_565
C11 N14 C16 74.3(60) 4_565 .
N11 N14 C16 63.7(24) 4_565 .
C11 N14 C12 60.3(56) 4_565 4_565
N11 N14 C12 128.6(28) 4_565 4_565
C16 N14 C12 74.1(23) . 4_565
C11 N14 Ni1 156.3(62) 4_565 .
N11 N14 Ni1 69.0(18) 4_565 .
C16 N14 Ni1 104.4(19) . .
C12 N14 Ni1 96.3(13) 4_565 .
N14 C11 C16 79.2(58) 4_565 4_565
N14 C11 N11 32.1(44) 4_565 .
C16 C11 N11 55.1(23) 4_565 .
N14 C11 C12 97.8(60) 4_565 .
C16 C11 C12 82.1(32) 4_565 .
N11 C11 C12 111.2(29) . .
N12 C12 C11 112.2(21) . .
N12 C12 N14 91.0(16) . 4_565
C11 C12 N14 21.9(12) . 4_565
N12 C12 C16 106.7(19) . 4_565
C11 C12 C16 46.5(21) . 4_565
N14 C12 C16 45.9(17) 4_565 4_565
N11 C13 C14 102.4(17) . .
N13 C14 C13 92.8(12) . .
N13 C14 C13 92.8(12) . 4_565
C13 C14 C13 109.8(22) . 4_565
C16 C15 C16 106.8(38) 4_565 .
C16 C15 N11 54.2(19) 4_565 .
C16 C15 N11 118.6(19) . .
C16 C15 N11 118.6(19) 4_565 4_565
C16 C15 N11 54.2(19) . 4_565
N11 C15 N11 82.9(16) . 4_565
C15 C16 N11 72.5(26) . 4_565
C15 C16 C11 137.4(40) . 4_565
N11 C16 C11 65.0(24) 4_565 4_565
C15 C16 N14 112.6(33) . .
N11 C16 N14 41.4(16) 4_565 .
C11 C16 N14 26.5(14) 4_565 .
C15 C16 C12 139.0(24) . 4_565
N11 C16 C12 96.9(21) 4_565 4_565
C11 C16 C12 51.5(24) 4_565 4_565
N14 C16 C12 60.0(18) . 4_565
N24A Ni2 N24A 180.000(3) . 3_666
N24A Ni2 N23A 92.3(8) . .
N24A Ni2 N23A 87.7(8) 3_666 .
N24A Ni2 N23A 87.7(8) . 3_666
N24A Ni2 N23A 92.3(8) 3_666 3_666
N23A Ni2 N23A 180.000(4) . 3_666
N22B Ni2 N22B 180.000(4) 3_666 .
N22B Ni2 N24B 86.4(9) 3_666 .
N22B Ni2 N24B 93.6(9) . .
N22B Ni2 N24B 93.6(9) 3_666 3_666
N22B Ni2 N24B 86.4(9) . 3_666
N24B Ni2 N24B 180.000(3) . 3_666
N22B Ni2 N21B 95.8(7) 3_666 .
N22B Ni2 N21B 84.2(7) . .
N24B Ni2 N21B 81.8(7) . .
N24B Ni2 N21B 98.2(7) 3_666 .
N22B Ni2 N21B 84.2(7) 3_666 3_666
N22B Ni2 N21B 95.8(7) . 3_666
N24B Ni2 N21B 98.2(7) . 3_666
N24B Ni2 N21B 81.8(7) 3_666 3_666
N21B Ni2 N21B 180.000(3) . 3_666
N24A Ni2 N21A 97.8(7) . 3_666
N24A Ni2 N21A 82.2(7) 3_666 3_666
N23A Ni2 N21A 98.1(7) . 3_666
N23A Ni2 N21A 81.9(7) 3_666 3_666
N24A Ni2 N21A 82.2(7) . .
N24A Ni2 N21A 97.8(7) 3_666 .
N23A Ni2 N21A 81.9(7) . .
N23A Ni2 N21A 98.1(7) 3_666 .
N21A Ni2 N21A 180.000(2) 3_666 .
C23A N21A C21A 110.2(18) . .
C23A N21A C25A 108.8(18) . .
C21A N21A C25A 108.9(19) . .
C23A N21A Ni2 105.9(14) . .
C21A N21A Ni2 112.5(14) . .
C25A N21A Ni2 110.4(14) . .
C22A N22A Ni1 117.2(17) . .
C24A N23A Ni2 110.1(15) . .
C26A N24A Ni2 108.6(16) . .
N21A C21A C22A 121.7(22) . .
N22A C22A C21A 115.9(21) . .
N21A C23A C24A 111.3(20) . .
N23A C24A C23A 109.6(21) . .
N21A C25A C26A 109.2(21) . .
N21A C25A O14A 131.4(22) . .
C26A C25A O14A 111.2(21) . .
N21A C25A Cl1A 138.8(18) . .
C26A C25A Cl1A 108.9(17) . .
O14A C25A Cl1A 40.8(12) . .
N24A C26A C25A 108.8(22) . .
C23B N21B C25B 110.6(20) . .
C23B N21B C21B 110.0(19) . .
C25B N21B C21B 107.6(20) . .
C23B N21B Ni2 113.0(15) . .
C25B N21B Ni2 111.0(15) . .
C21B N21B Ni2 104.4(14) . .
C22B N22B Ni2 106.7(16) . .
C24B N23B Ni1 128.2(18) . 3_666
C26B N24B Ni2 107.3(18) . .
N21B C21B C22B 111.7(23) . .
N21B C21B O24B 125.4(23) . 3_566
C22B C21B O24B 104.4(23) . 3_566
N22B C22B C21B 111.1(23) . .
N21B C23B C24B 121.4(22) . .
N23B C24B C23B 116.0(20) . .
N21B C25B C26B 112.8(24) . .
N24B C26B C25B 116.3(26) . .
O13A Cl1A O11A 113.4(17) . .
O13A Cl1A O12A 106.8(18) . .
O11A Cl1A O12A 106.9(16) . .
O13A Cl1A O14A 109.9(19) . .
O11A Cl1A O14A 108.7(16) . .
O12A Cl1A O14A 111.1(17) . .
O13A Cl1A C25A 65.8(15) . .
O11A Cl1A C25A 149.2(13) . .
O12A Cl1A C25A 102.4(13) . .
O14A Cl1A C25A 50.0(13) . .
Cl1A O14A C25A 89.2(18) . .
O14B Cl1B O14B 118.1(20) . 4_575
O14B Cl1B O13B 119.8(10) . .
O14B Cl1B O13B 119.8(10) 4_575 .
O14B Cl1B O11B 118.4(19) . 4_575
O14B Cl1B O11B 59.5(16) 4_575 4_575
O13B Cl1B O11B 103.9(16) . 4_575
O14B Cl1B O11B 59.5(16) . .
O14B Cl1B O11B 118.4(19) 4_575 .
O13B Cl1B O11B 103.9(16) . .
O11B Cl1B O11B 69.9(30) 4_575 .
O14B Cl1B O12B 41.3(14) . .
O14B Cl1B O12B 104.9(17) 4_575 .
O13B Cl1B O12B 107.3(14) . .
O11B Cl1B O12B 148.8(20) 4_575 .
O11B Cl1B O12B 100.5(19) . .
O14B Cl1B O12B 104.9(17) . 4_575
O14B Cl1B O12B 41.3(14) 4_575 4_575
O13B Cl1B O12B 107.3(15) . 4_575
O11B Cl1B O12B 100.5(19) 4_575 4_575
O11B Cl1B O12B 148.8(20) . 4_575
O12B Cl1B O12B 72.0(26) . 4_575
O14B O11B Cl1B 54.2(18) . .
O14B O11B O11B 101.4(19) . 4_575
Cl1B O11B O11B 55.1(15) . 4_575
O14B O12B Cl1B 57.3(23) . .
O14B O12B O12B 102.3(25) . 4_575
Cl1B O12B O12B 54.0(13) . 4_575
O12B O14B Cl1B 81.4(26) . .
O12B O14B O11B 146.6(37) . .
Cl1B O14B O11B 66.3(20) . .
O24A Cl2A O21 112.3(21) . .
O24A Cl2A O22A 115.6(27) . .
O21 Cl2A O22A 104.7(20) . .
O24A Cl2A O23A 109.6(25) . .
O21 Cl2A O23A 99.4(17) . .
O22A Cl2A O23A 114.0(23) . .
O24B Cl2B O23B 101.7(23) . .
O24B Cl2B O21 110.8(19) . .
O23B Cl2B O21 110.5(19) . .
O24B Cl2B O22B 109.0(22) . .
O23B Cl2B O22B 111.2(21) . .
O21 Cl2B O22B 113.1(15) . .
Cl2B O24B C21B 139.2(29) . 3_566

loop_
_geom_bond_atom_site_label_1
_geom_bond_atom_site_label_2
_geom_bond_distance
_geom_bond_site_symmetry_2
Ni1 N11 2.08(2) 4_565
Ni1 N11 2.08(2) .
Ni1 N23B 2.09(2) 3_666
Ni1 N23B 2.09(2) 2_646
Ni1 N13 2.106(15) .
Ni1 N12 2.17(2) .
Ni1 N12 2.17(2) 4_565
Ni1 N22A 2.17(2) .
Ni1 N22A 2.17(2) 4_565
Ni1 N14 2.22(3) 4_565
Ni1 N14 2.22(3) .
N11 N14 1.00(3) 4_565
N11 C16 1.35(4) 4_565
N11 C13 1.46(3) .
N11 C11 1.49(4) .
N11 C15 1.58(3) .
N12 N12 1.26(4) 4_565
N12 C12 1.48(3) .
N13 C14 1.34(3) .
N14 C11 0.66(3) 4_565
N14 N11 1.00(3) 4_565
N14 C16 1.45(4) .
N14 C12 1.75(4) 4_565
C11 N14 0.66(3) 4_565
C11 C16 1.42(5) 4_565
C11 C12 1.54(5) .
C12 N14 1.75(4) 4_565
C12 C16 1.95(4) 4_565
C13 C14 1.86(3) .
C14 C13 1.86(3) 4_565
C15 C16 1.33(3) 4_565
C15 C16 1.33(3) .
C15 N11 1.58(3) 4_565
C16 N11 1.35(4) 4_565
C16 C11 1.42(5) 4_565
C16 C12 1.95(4) 4_565
Ni2 N24A 2.09(2) .
Ni2 N24A 2.09(2) 3_666
Ni2 N23A 2.13(2) .
Ni2 N23A 2.13(2) 3_666
Ni2 N22B 2.14(2) 3_666
Ni2 N22B 2.14(2) .
Ni2 N24B 2.14(2) .
Ni2 N24B 2.14(2) 3_666
Ni2 N21B 2.14(2) .
Ni2 N21B 2.14(2) 3_666
Ni2 N21A 2.16(2) 3_666
Ni2 N21A 2.16(2) .
N21A C23A 1.42(3) .
N21A C21A 1.43(3) .
N21A C25A 1.50(3) .
N22A C22A 1.45(3) .
N23A C24A 1.46(3) .
N24A C26A 1.46(3) .
C21A C22A 1.51(4) .
C23A C24A 1.55(3) .
C25A C26A 1.60(4) .
C25A O14A 1.65(4) .
C25A Cl1A 2.15(3) .
N21B C23B 1.40(3) .
N21B C25B 1.44(3) .
N21B C21B 1.46(3) .
N22B C22B 1.46(3) .
N23B C24B 1.49(3) .
N23B Ni1 2.09(2) 3_666
N24B C26B 1.41(3) .
C21B C22B 1.52(4) .
C21B O24B 1.79(5) 3_566
C23B C24B 1.51(4) .
C25B C26B 1.50(4) .
Cl1A O13A 1.33(3) .
Cl1A O11A 1.36(2) .
Cl1A O12A 1.41(3) .
Cl1A O14A 1.41(3) .
Cl1B O14B 1.29(2) .
Cl1B O14B 1.29(2) 4_575
Cl1B O13B 1.39(2) .
Cl1B O11B 1.46(4) 4_575
Cl1B O11B 1.46(4) .
Cl1B O12B 1.52(3) .
Cl1B O12B 1.52(3) 4_575
O11B O14B 1.37(4) .
O11B O11B 1.67(8) 4_575
O12B O14B 1.01(3) .
O12B O12B 1.78(7) 4_575
Cl2A O24A 1.38(5) .
Cl2A O21 1.44(2) .
Cl2A O22A 1.47(4) .
Cl2A O23A 1.53(4) .
O21 Cl2B 1.45(2) .
Cl2B O24B 1.36(4) .
Cl2B O23B 1.44(4) .
Cl2B O22B 1.46(4) .
O24B C21B 1.79(5) 3_566
